data_2009961
loop_
_publ_author_name
'Low, John N.'
'Ferguson, George'
'Moreno-Carretero, Miguel N.'
'Hueso-Ure\~na, Francisco'

_publ_section_title
;
 6-Amino-5-hydroxyiminomethyl-1,3-dimethyluracil
;
_journal_issue 8
_journal_name_full 'Acta Crystallographica Section C'
_journal_page_first 1328
_journal_page_last 1329
_journal_paper_doi 10.1107/S0108270194003793
_journal_volume 50
_journal_year 1994
_chemical_formula_moiety 'C7 H10 N4 O3 '
_chemical_formula_sum 'C7 H10 N4 O3'
_chemical_formula_weight 198.18
_chemical_name_systematic
;
6-amino-1,3-dimethyl-5-hydroxoiminomethyluracil
;
_space_group_IT_number 88
_symmetry_cell_setting tetragonal
_symmetry_space_group_name_Hall '-I 4ad'
_symmetry_space_group_name_H-M 'I 41/a :2'
_cell_angle_alpha 90.0
_cell_angle_beta 90.0
_cell_angle_gamma 90.0
_cell_formula_units_Z 16
_cell_length_a 23.0740(19)
_cell_length_b 23.0740(19)
_cell_length_c 6.9535(9)
_cell_measurement_reflns_used 25
_cell_measurement_temperature 293
_cell_measurement_theta_max 31.00
_cell_measurement_theta_min 12.00
_cell_volume 3702.1(6)
_computing_data_reduction 'NRCVAX DATRD2'
_computing_molecular_graphics 'NRCVAX and PLUTON92 (Spek, 1992)'
_computing_publication_material 'NRCVAX TABLES'
_computing_structure_refinement 'NRCVAX LSTSQ'
_computing_structure_solution 'NRCVAX SOLVER'
_diffrn_ambient_temperature 293
_diffrn_measurement_device 'Nonius CAD-4    '
_diffrn_measurement_method '\q/2\q scan b/P/b '
_diffrn_radiation_monochromator graphite
_diffrn_radiation_source 'xray tube'
_diffrn_radiation_type MoK\a
_diffrn_radiation_wavelength 0.70930
_diffrn_reflns_av_R_equivalents 0.009
_diffrn_reflns_limit_h_max 29
_diffrn_reflns_limit_h_min 0
_diffrn_reflns_limit_k_max 29
_diffrn_reflns_limit_k_min 0
_diffrn_reflns_limit_l_max 8
_diffrn_reflns_limit_l_min 0
_diffrn_reflns_number 4107
_diffrn_reflns_theta_max 26.87
_diffrn_reflns_theta_min 0.00
_diffrn_standards_decay_% 2.5
_diffrn_standards_interval_time 120
_diffrn_standards_number 3
_exptl_absorpt_coefficient_mu 0.11
_exptl_absorpt_correction_T_max 1.0000
_exptl_absorpt_correction_T_min 1.0000
_exptl_absorpt_correction_type none
_exptl_crystal_colour yellow
_exptl_crystal_density_diffrn 1.422
_exptl_crystal_description prism
_exptl_crystal_F_000 1664
_exptl_crystal_size_max 0.440
_exptl_crystal_size_mid 0.243
_exptl_crystal_size_min 0.243
_refine_diff_density_max 0.18
_refine_diff_density_min -0.19
_refine_ls_goodness_of_fit_obs 1.56
_refine_ls_hydrogen_treatment 'H atoms riding'
_refine_ls_matrix_type full
_refine_ls_number_parameters 127
_refine_ls_number_reflns 1059
_refine_ls_R_factor_all 0.094
_refine_ls_R_factor_obs 0.042
_refine_ls_shift/esd_max 0.001
_refine_ls_structure_factor_coef F
_refine_ls_weighting_details 'w = 1/[\s^2^(F)+0.0008F^2^]'
_refine_ls_weighting_scheme calc
_refine_ls_wR_factor_all 0.064
_refine_ls_wR_factor_obs 0.056
_reflns_number_observed 1059
_reflns_number_total 2010
_reflns_observed_criterion Inet>3.0\s(Inet)
_cod_data_source_file ha1109.cif
_cod_data_source_block HOXDO
_cod_depositor_comments
;
The following automatic conversions were performed:
'_symmetry_cell_setting' value 'Tetragonal' changed to 'tetragonal'
according to '/home/saulius/struct/CIF-dictionaries/cif_core.dic'
dictionary named 'cif_core.dic' version 2.4.1 from 2010-06-29.

Automatic conversion script
Id: cif_fix_enum 1527 2010-12-29 10:47:43Z saulius 

The following automatic conversions were performed:

'_symmetry_cell_setting' value 'Tetragonal' changed to 'tetragonal'
according to /home/saulius/struct/CIF-dictionaries/cif_core.dic
dictionary named 'cif_core.dic' version 2.4.1 from 2010-06-29.

Automatic conversion script
Id: cif_fix_values 1715 2011-07-08 13:25:40Z adriana 

The following automatic conversions were performed:

'_refine_ls_weighting_scheme' value '1/[\s^2^(F)+0.0008F^2^]' was
changed to 'calc'. New tag '_refine_ls_weighting_details' was
created. The value of the new tag was set to 'w =
1/[\s^2^(F)+0.0008F^2^]'.

Automatic conversion script
Id: cif_fix_values 3143 2015-03-26 13:38:13Z robertas 
;
_cod_original_sg_symbol_H-M 'I 41/a'
_cod_original_formula_sum 'C7 H10 N4 O3 '
_cod_database_code 2009961

loop_
_symmetry_equiv_pos_as_xyz
x,y,z
-x,-y,-z
1/2+x,1/2+y,1/2+z
1/2-x,1/2-y,1/2-z
3/4-y,1/4+x,1/4+z
3/4+y,1/4-x,1/4-z
1/4-y,3/4+x,3/4+z
1/4+y,3/4-x,3/4-z
1/2-x,-y,1/2+z
1/2+x,y,1/2-z
-x,1/2-y,z
x,1/2+y,-z
3/4+y,3/4-x,3/4+z
3/4-y,3/4+x,3/4-z
1/4+y,1/4-x,1/4+z
1/4-y,1/4+x,1/4-z

loop_
_atom_site_aniso_label
_atom_site_aniso_U_11
_atom_site_aniso_U_22
_atom_site_aniso_U_33
_atom_site_aniso_U_12
_atom_site_aniso_U_13
_atom_site_aniso_U_23
_atom_site_aniso_type_symbol
N1 0.0302(11) 0.0324(12) 0.0510(17) -0.0016(18) -0.004(2) 0.006(2) N
C1 0.0426(17) 0.0355(15) 0.090(3) -0.014(3) -0.007(4) 0.026(3) C
C2 0.0338(14) 0.0398(16) 0.050(2) 0.008(2) -0.001(3) 0.001(3) C
O2 0.0405(12) 0.0473(13) 0.089(2) 0.023(2) -0.010(2) 0.024(3) O
N3 0.0252(11) 0.0425(14) 0.0650(19) 0.0019(19) -0.011(2) -0.001(3) N
C3 0.0284(15) 0.064(2) 0.131(4) 0.005(3) -0.041(4) -0.001(5) C
C4 0.0358(15) 0.0387(15) 0.053(2) -0.008(2) 0.000(3) -0.009(3) C
O4 0.0418(12) 0.0439(12) 0.105(2) -0.0258(19) -0.011(3) -0.004(3) O
C5 0.0318(14) 0.0336(14) 0.0395(19) -0.002(2) -0.003(3) -0.006(3) C
C51 0.0413(16) 0.0343(14) 0.044(2) 0.001(2) 0.001(3) -0.008(3) C
N5 0.0423(14) 0.0326(12) 0.0566(18) 0.016(2) -0.002(3) -0.001(2) N
O5 0.0551(13) 0.0372(12) 0.093(2) 0.0232(19) -0.007(3) 0.015(2) O
C6 0.0311(13) 0.0365(14) 0.0348(18) 0.004(2) 0.002(2) -0.004(3) C
N6 0.0287(12) 0.0364(12) 0.060(2) -0.0031(19) -0.008(2) 0.006(2) N

loop_
_atom_site_label
_atom_site_fract_x
_atom_site_fract_y
_atom_site_fract_z
_atom_site_U_iso_or_equiv
_atom_site_thermal_displace_type
_atom_site_calc_flag
_atom_site_refinement_flags
_atom_site_type_symbol
N1 0.72058(9) 0.83028(9) 0.9271(4) 0.0379(14) Uani ? . N
C1 0.75047(13) 0.88604(12) 0.9092(6) 0.056(2) Uani ? . C
C2 0.66158(12) 0.83080(12) 0.8929(5) 0.0411(17) Uani ? . C
O2 0.63641(8) 0.87533(9) 0.8498(4) 0.0589(14) Uani ? . O
N3 0.63326(9) 0.77892(10) 0.9079(4) 0.0443(15) Uani ? . N
C3 0.57093(13) 0.77953(15) 0.8660(7) 0.074(3) Uani ? . C
C4 0.65969(12) 0.72629(12) 0.9550(4) 0.0424(16) Uani ? . C
O4 0.62912(9) 0.68245(9) 0.9629(4) 0.0637(16) Uani ? . O
C5 0.72019(11) 0.72830(11) 0.9949(4) 0.0350(14) Uani ? . C
C51 0.74753(12) 0.67496(11) 1.0559(4) 0.0397(16) Uani ? . C
N5 0.80196(10) 0.67109(9) 1.0894(4) 0.0438(14) Uani ? . N
O5 0.81672(9) 0.61491(9) 1.1516(4) 0.0618(15) Uani ? . O
C6 0.74957(11) 0.78094(11) 0.9800(4) 0.0341(14) Uani ? . C
N6 0.80628(9) 0.78507(9) 1.0154(4) 0.0415(15) Uani ? . N
H11 0.728 0.913 0.808 0.0659 Uiso ? . H
H12 0.757 0.907 1.047 0.0659 Uiso ? . H
H13 0.792 0.881 0.841 0.0659 Uiso ? . H
H31 0.554 0.736 0.867 0.0843 Uiso ? . H
H32 0.561 0.799 0.729 0.0843 Uiso ? . H
H33 0.551 0.816 0.936 0.0843 Uiso ? . H
H51 0.719 0.638 1.070 0.0497 Uiso ? . H
H5 0.860 0.617 1.169 0.0718 Uiso ? . H
H61 0.829 0.820 1.013 0.0515 Uiso ? . H
H62 0.823 0.750 1.059 0.0515 Uiso ? . H

loop_
_atom_type_symbol
_atom_type_scat_dispersion_real
_atom_type_scat_dispersion_imag
_atom_type_scat_source
C 0.002 0.002 'International Tables Vol. IV Table 2.2B'
H 0.000 0.000 'International Tables Vol. IV Table 2.2B'
N 0.004 0.003 'International Tables Vol. IV Table 2.2B'
O 0.008 0.006 'International Tables Vol. IV Table 2.2B'

loop_
_geom_angle_atom_site_label_1
_geom_angle_atom_site_label_2
_geom_angle_atom_site_label_3
_geom_angle
_geom_angle_publ_flag
C1 N1 C2 116.2(2) y
C1 N1 C6 121.5(2) y
C2 N1 C6 122.3(2) y
N1 C2 O2 121.3(3) y
N1 C2 N3 116.8(2) y
O2 C2 N3 122.0(3) y
C2 N3 C3 116.4(2) y
C2 N3 C4 124.7(2) y
C3 N3 C4 118.9(2) y
N3 C4 O4 118.2(3) y
N3 C4 C5 116.4(2) y
O4 C4 C5 125.3(3) y
C4 C5 C51 117.2(2) y
C4 C5 C6 119.4(2) y
C51 C5 C6 123.4(2) y
C5 C51 N5 122.7(2) y
C51 N5 O5 110.9(2) y
N1 C6 C5 120.4(2) y
N1 C6 N6 117.9(2) y
C5 C6 N6 121.7(2) y

loop_
_geom_bond_atom_site_label_1
_geom_bond_atom_site_label_2
_geom_bond_site_symmetry_1
_geom_bond_site_symmetry_2
_geom_bond_distance
_geom_bond_publ_flag
N1 C1 . . 1.465(4) y
N1 C2 . . 1.382(3) y
N1 C6 . . 1.371(3) y
C2 O2 . . 1.218(3) y
C2 N3 . . 1.368(4) y
N3 C3 . . 1.468(4) y
N3 C4 . . 1.398(4) y
C4 O4 . . 1.234(3) y
C4 C5 . . 1.424(4) y
C5 C51 . . 1.447(4) y
C5 C6 . . 1.395(4) y
C51 N5 . . 1.280(4) y
N5 O5 . . 1.408(3) y
C6 N6 . . 1.335(3) y

loop_
_geom_contact_atom_site_label_1
_geom_contact_atom_site_label_2
_geom_contact_distance
_geom_contact_site_symmetry_2
_geom_contact_publ_flag
N6 O2 2.881(3) 5_655 y
O5 O4 2.709(3) 15_565 y
N6 N5 2.681(3) . y

loop_
_geom_torsion_atom_site_label_1
_geom_torsion_atom_site_label_2
_geom_torsion_atom_site_label_3
_geom_torsion_atom_site_label_4
_geom_torsion
_geom_torsion_publ_flag
C1 N1 C2 O2 0.3(2) no
C1 N1 C2 N3 179.6(3) no
C6 N1 C2 O2 178.5(4) no
C6 N1 C2 N3 -2.20(10) no
C1 N1 C6 C5 -179.6(3) no
C1 N1 C6 N6 0.1(2) no
C2 N1 C6 C5 2.3(2) no
C2 N1 C6 N6 -178.0(3) no
N1 C2 N3 C3 -178.3(3) no
N1 C2 N3 C4 0.1(2) no
O2 C2 N3 C3 1.0(2) no
O2 C2 N3 C4 179.4(4) no
C2 N3 C4 O4 -179.7(4) no
C2 N3 C4 C5 1.9(2) no
C3 N3 C4 O4 -1.4(2) no
C3 N3 C4 C5 -179.8(3) no
N3 C4 C5 C51 176.1(3) no
N3 C4 C5 C6 -1.80(10) no
O4 C4 C5 C51 -2.2(2) no
O4 C4 C5 C6 179.9(4) no
C4 C5 C51 N5 177.6(4) no
C6 C5 C51 N5 -4.6(2) no
C4 C5 C6 N1 -0.20(10) no
C4 C5 C6 N6 -179.8(3) no
C51 C5 C6 N1 -177.9(3) no
C51 C5 C6 N6 2.40(10) no
C5 C51 N5 O5 178.4(3) no
